data_4078085
loop_
_publ_author_name
'Chen, Shu-Jian'
'Dougan, Brenda A.'
'Chen, Xue-Tai'
'Xue, Zi-Ling'

_publ_section_title
;
 Preparation of Zirconium Guanidinate Complexes from the Direct Insertion
 of a Carbodiimine and Aminolysis Using a Guanidine. Comparison of the
 Reactions
;
_journal_issue 8
_journal_name_full Organometallics
_journal_page_first 3443
_journal_paper_doi 10.1021/om300097a
_journal_volume 31
_journal_year 2012
_chemical_formula_moiety 'C25 H58 N6 Si2 Zr'
_chemical_formula_sum 'C25 H58 N6 Si2 Zr'
_chemical_formula_weight 590.17
_chemical_name_common 'GuanidinateBisTMSamide Zr'
_chemical_name_systematic
; 
 Guanidinate BisTMSamide Zr 
;
_space_group_IT_number 2
_symmetry_cell_setting triclinic
_symmetry_space_group_name_Hall '-P 1'
_symmetry_space_group_name_H-M 'P -1'
_atom_sites_solution_hydrogens geom
_atom_sites_solution_primary direct
_atom_sites_solution_secondary difmap
_audit_creation_method SHELXL-97
_cell_angle_alpha 89.636(13)
_cell_angle_beta 75.480(12)
_cell_angle_gamma 88.430(12)
_cell_formula_units_Z 2
_cell_length_a 9.016(4)
_cell_length_b 11.529(6)
_cell_length_c 16.364(8)
_cell_measurement_temperature 163(2)
_cell_measurement_theta_max 24.99
_cell_measurement_theta_min 1.29
_cell_volume 1646.0(14)
_computing_cell_refinement 'SMART, Bruker (2000)'
_computing_data_collection 'SMART, Bruker (2000)'
_computing_data_reduction 'XPREP, Bruker (2000)'
_computing_molecular_graphics 'SHELXTL, Bruker (2000)'
_computing_publication_material 'SHELXTL, Bruker (2000)'
_computing_structure_refinement 'SHELXL-97 (Sheldrick, 1997)'
_computing_structure_solution 'SHELXS-97 (Sheldrick, 1990)'
_diffrn_ambient_temperature 163(2)
_diffrn_measured_fraction_theta_full 0.993
_diffrn_measured_fraction_theta_max 0.993
_diffrn_radiation_monochromator graphite
_diffrn_radiation_source 'fine-focus sealed tube'
_diffrn_radiation_type MoK\a
_diffrn_radiation_wavelength 0.71073
_diffrn_reflns_av_R_equivalents 0.0482
_diffrn_reflns_av_sigmaI/netI 0.0554
_diffrn_reflns_limit_h_max 10
_diffrn_reflns_limit_h_min -10
_diffrn_reflns_limit_k_max 13
_diffrn_reflns_limit_k_min -13
_diffrn_reflns_limit_l_max 19
_diffrn_reflns_limit_l_min -19
_diffrn_reflns_number 14282
_diffrn_reflns_theta_full 24.99
_diffrn_reflns_theta_max 24.99
_diffrn_reflns_theta_min 1.29
_exptl_absorpt_coefficient_mu 0.429
_exptl_absorpt_correction_T_max 0.918
_exptl_absorpt_correction_T_min 0.918
_exptl_absorpt_correction_type multi-scan
_exptl_absorpt_process_details 'SADABS, Bruker (2000)'
_exptl_crystal_colour yellow
_exptl_crystal_density_diffrn 1.191
_exptl_crystal_density_method 'not measured'
_exptl_crystal_description fragment
_exptl_crystal_F_000 636
_exptl_crystal_size_max 0.20
_exptl_crystal_size_mid 0.20
_exptl_crystal_size_min 0.20
_refine_diff_density_max 0.403
_refine_diff_density_min -0.693
_refine_diff_density_rms 0.079
_refine_ls_extinction_method none
_refine_ls_goodness_of_fit_ref 1.035
_refine_ls_hydrogen_treatment mixed
_refine_ls_matrix_type full
_refine_ls_number_parameters 319
_refine_ls_number_reflns 5773
_refine_ls_number_restraints 0
_refine_ls_restrained_S_all 1.035
_refine_ls_R_factor_all 0.0375
_refine_ls_R_factor_gt 0.0356
_refine_ls_shift/su_max 0.003
_refine_ls_shift/su_mean 0.000
_refine_ls_structure_factor_coef Fsqd
_refine_ls_weighting_details 'calc w=1/[\s^2^(Fo^2^)+(0.0527P)^2^+0.6250P] where P=(Fo^2^+2Fc^2^)/3'
_refine_ls_weighting_scheme calc
_refine_ls_wR_factor_gt 0.0965
_refine_ls_wR_factor_ref 0.0984
_reflns_number_gt 5375
_reflns_number_total 5773
_reflns_threshold_expression >2sigma(I)
_cod_data_source_file om300097a_si_002.cif
_cod_data_source_block 4
_cod_depositor_comments
;
The following automatic conversions were performed:

'_symmetry_cell_setting' value 'Triclinic' changed to 'triclinic'
according to /home/saulius/struct/CIF-dictionaries/cif_core.dic
dictionary named 'cif_core.dic' version 2.4.1 from 2010-06-29.

Automatic conversion script
Id: cif_fix_values 1715 2011-07-08 13:25:40Z adriana 
;
_cod_original_sg_symbol_H-M P-1
_cod_database_code 4078085

loop_
_symmetry_equiv_pos_as_xyz
'x, y, z'
'-x, -y, -z'

loop_
_atom_site_label
_atom_site_type_symbol
_atom_site_fract_x
_atom_site_fract_y
_atom_site_fract_z
_atom_site_U_iso_or_equiv
_atom_site_adp_type
_atom_site_occupancy
_atom_site_symmetry_multiplicity
_atom_site_calc_flag
_atom_site_refinement_flags
Zr1 Zr 0.443175(18) 0.748263(15) 0.290195(11) 0.01803(9) Uani 1 1 d .
Si1 Si 0.42780(6) 0.51360(5) 0.19126(4) 0.02360(15) Uani 1 1 d .
Si2 Si 0.66160(7) 0.49396(5) 0.29493(4) 0.02643(15) Uani 1 1 d .
N1 N 0.58647(18) 0.83954(15) 0.17662(11) 0.0201(4) Uani 1 1 d .
N2 N 0.35097(18) 0.91225(15) 0.23441(11) 0.0217(4) Uani 1 1 d .
N3 N 0.5241(2) 1.02807(16) 0.13152(13) 0.0302(4) Uani 1 1 d .
N4 N 0.52986(18) 0.57564(15) 0.25631(11) 0.0214(4) Uani 1 1 d .
N5 N 0.22412(19) 0.70147(16) 0.35235(12) 0.0269(4) Uani 1 1 d .
N6 N 0.53015(19) 0.81622(16) 0.38306(12) 0.0259(4) Uani 1 1 d .
C1 C 0.7243(2) 0.82611(18) 0.10565(13) 0.0209(4) Uani 1 1 d .
H1 H 0.7260 0.8918 0.0672 0.025 Uiso 1 1 calc R
C2 C 0.7207(2) 0.71484(19) 0.05682(14) 0.0262(5) Uani 1 1 d .
H2A H 0.6295 0.7160 0.0355 0.031 Uiso 1 1 calc R
H2B H 0.7153 0.6490 0.0946 0.031 Uiso 1 1 calc R
C3 C 0.8636(3) 0.7003(2) -0.01752(15) 0.0348(5) Uani 1 1 d .
H3A H 0.8601 0.6266 -0.0452 0.042 Uiso 1 1 calc R
H3B H 0.8631 0.7616 -0.0583 0.042 Uiso 1 1 calc R
C4 C 1.0111(3) 0.7045(2) 0.01205(16) 0.0379(6) Uani 1 1 d .
H4A H 1.0186 0.6369 0.0465 0.045 Uiso 1 1 calc R
H4B H 1.0985 0.7023 -0.0366 0.045 Uiso 1 1 calc R
C5 C 1.0146(2) 0.8139(2) 0.06291(16) 0.0358(6) Uani 1 1 d .
H5A H 1.0207 0.8810 0.0263 0.043 Uiso 1 1 calc R
H5B H 1.1053 0.8113 0.0847 0.043 Uiso 1 1 calc R
C6 C 0.8716(2) 0.8267(2) 0.13672(15) 0.0278(5) Uani 1 1 d .
H6A H 0.8754 0.8988 0.1663 0.033 Uiso 1 1 calc R
H6B H 0.8705 0.7633 0.1761 0.033 Uiso 1 1 calc R
C7 C 0.4864(2) 0.92924(18) 0.17992(13) 0.0212(4) Uani 1 1 d .
C8 C 0.6622(3) 1.0908(2) 0.1316(2) 0.0459(7) Uani 1 1 d .
H8A H 0.6342 1.1655 0.1573 0.069 Uiso 1 1 calc R
H8B H 0.7215 1.1006 0.0745 0.069 Uiso 1 1 calc R
H8C H 0.7218 1.0476 0.1629 0.069 Uiso 1 1 calc R
C9 C 0.4162(3) 1.0876(2) 0.09161(16) 0.0424(6) Uani 1 1 d .
H9A H 0.3341 1.0370 0.0902 0.064 Uiso 1 1 calc R
H9B H 0.4680 1.1089 0.0350 0.064 Uiso 1 1 calc R
H9C H 0.3755 1.1561 0.1233 0.064 Uiso 1 1 calc R
C10 C 0.2552(2) 1.01367(19) 0.27267(14) 0.0246(5) Uani 1 1 d .
H10 H 0.3098 1.0838 0.2501 0.030 Uiso 1 1 calc R
C11 C 0.0989(2) 1.0184(2) 0.25024(16) 0.0315(5) Uani 1 1 d .
H11A H 0.1150 1.0213 0.1894 0.038 Uiso 1 1 calc R
H11B H 0.0435 0.9487 0.2705 0.038 Uiso 1 1 calc R
C12 C 0.0038(3) 1.1249(2) 0.28983(18) 0.0413(6) Uani 1 1 d .
H12A H 0.0551 1.1946 0.2656 0.050 Uiso 1 1 calc R
H12B H -0.0954 1.1244 0.2769 0.050 Uiso 1 1 calc R
C13 C -0.0188(3) 1.1271(2) 0.38509(19) 0.0480(7) Uani 1 1 d .
H13A H -0.0799 1.0620 0.4101 0.058 Uiso 1 1 calc R
H13B H -0.0739 1.1979 0.4078 0.058 Uiso 1 1 calc R
C14 C 0.1350(3) 1.1206(2) 0.40843(17) 0.0396(6) Uani 1 1 d .
H14A H 0.1172 1.1168 0.4693 0.048 Uiso 1 1 calc R
H14B H 0.1910 1.1905 0.3892 0.048 Uiso 1 1 calc R
C15 C 0.2317(3) 1.0145(2) 0.36878(15) 0.0315(5) Uani 1 1 d .
H15A H 0.1809 0.9444 0.3925 0.038 Uiso 1 1 calc R
H15B H 0.3306 1.0154 0.3821 0.038 Uiso 1 1 calc R
C16 C 0.3224(2) 0.6295(2) 0.14340(15) 0.0293(5) Uani 1 1 d .
H16A H 0.2244 0.6465 0.1814 0.044 Uiso 1 1 calc R
H16B H 0.3079 0.6022 0.0907 0.044 Uiso 1 1 calc R
H16C H 0.3814 0.6986 0.1339 0.044 Uiso 1 1 calc R
C17 C 0.5523(3) 0.4289(2) 0.10103(16) 0.0336(5) Uani 1 1 d .
H17A H 0.6221 0.4801 0.0650 0.050 Uiso 1 1 calc R
H17B H 0.4893 0.3935 0.0693 0.050 Uiso 1 1 calc R
H17C H 0.6092 0.3697 0.1226 0.050 Uiso 1 1 calc R
C18 C 0.2761(3) 0.4111(2) 0.24608(18) 0.0407(6) Uani 1 1 d .
H18A H 0.3233 0.3462 0.2677 0.061 Uiso 1 1 calc R
H18B H 0.2218 0.3841 0.2067 0.061 Uiso 1 1 calc R
H18C H 0.2057 0.4506 0.2918 0.061 Uiso 1 1 calc R
C19 C 0.8536(3) 0.4808(2) 0.21647(17) 0.0420(6) Uani 1 1 d .
H19A H 0.8400 0.4548 0.1633 0.063 Uiso 1 1 calc R
H19B H 0.9178 0.4258 0.2368 0.063 Uiso 1 1 calc R
H19C H 0.9009 0.5550 0.2093 0.063 Uiso 1 1 calc R
C20 C 0.5971(3) 0.3421(2) 0.32264(19) 0.0457(7) Uani 1 1 d .
H20A H 0.5020 0.3445 0.3653 0.069 Uiso 1 1 calc R
H20B H 0.6733 0.3001 0.3436 0.069 Uiso 1 1 calc R
H20C H 0.5829 0.3040 0.2732 0.069 Uiso 1 1 calc R
C21 C 0.6945(3) 0.5554(2) 0.39473(16) 0.0382(6) Uani 1 1 d .
H21A H 0.7329 0.6324 0.3842 0.057 Uiso 1 1 calc R
H21B H 0.7678 0.5071 0.4135 0.057 Uiso 1 1 calc R
H21C H 0.5996 0.5582 0.4375 0.057 Uiso 1 1 calc R
C22 C 0.0706(2) 0.7195(2) 0.34078(19) 0.0406(6) Uani 1 1 d .
H22A H 0.0278 0.6459 0.3342 0.061 Uiso 1 1 calc R
H22B H 0.0751 0.7659 0.2913 0.061 Uiso 1 1 calc R
H22C H 0.0074 0.7587 0.3892 0.061 Uiso 1 1 calc R
C23 C 0.2223(3) 0.6210(2) 0.42193(16) 0.0383(6) Uani 1 1 d .
H23A H 0.1632 0.6549 0.4737 0.057 Uiso 1 1 calc R
H23B H 0.3254 0.6055 0.4261 0.057 Uiso 1 1 calc R
H23C H 0.1773 0.5498 0.4117 0.057 Uiso 1 1 calc R
C24 C 0.4588(3) 0.8237(3) 0.47288(16) 0.0448(6) Uani 1 1 d .
H24A H 0.5259 0.7885 0.5037 0.067 Uiso 1 1 calc R
H24B H 0.3637 0.7839 0.4853 0.067 Uiso 1 1 calc R
H24C H 0.4398 0.9037 0.4890 0.067 Uiso 1 1 calc R
C25 C 0.6735(3) 0.8789(3) 0.36485(16) 0.0421(6) Uani 1 1 d .
H25A H 0.6515 0.9599 0.3767 0.063 Uiso 1 1 calc R
H25B H 0.7257 0.8691 0.3064 0.063 Uiso 1 1 calc R
H25C H 0.7373 0.8489 0.3995 0.063 Uiso 1 1 calc R

loop_
_atom_site_aniso_label
_atom_site_aniso_U_11
_atom_site_aniso_U_22
_atom_site_aniso_U_33
_atom_site_aniso_U_23
_atom_site_aniso_U_13
_atom_site_aniso_U_12
Zr1 0.01508(12) 0.01936(14) 0.01847(14) -0.00085(9) -0.00205(9) 0.00053(8)
Si1 0.0234(3) 0.0202(3) 0.0273(3) -0.0018(2) -0.0064(2) -0.0009(2)
Si2 0.0231(3) 0.0274(3) 0.0276(3) 0.0045(3) -0.0048(2) 0.0050(2)
N1 0.0176(8) 0.0206(9) 0.0204(9) -0.0008(7) -0.0019(7) 0.0011(6)
N2 0.0197(8) 0.0195(9) 0.0245(9) -0.0035(7) -0.0034(7) 0.0023(6)
N3 0.0302(9) 0.0215(10) 0.0339(11) 0.0059(8) 0.0007(8) 0.0038(7)
N4 0.0192(8) 0.0216(9) 0.0224(9) 0.0010(7) -0.0036(7) 0.0013(6)
N5 0.0191(8) 0.0248(10) 0.0342(11) 0.0000(8) -0.0016(8) 0.0003(7)
N6 0.0244(9) 0.0302(10) 0.0229(10) -0.0047(8) -0.0055(7) 0.0009(7)
C1 0.0187(9) 0.0212(11) 0.0200(10) 0.0013(8) 0.0001(8) 0.0006(8)
C2 0.0234(10) 0.0267(12) 0.0262(12) -0.0029(9) -0.0021(9) 0.0027(8)
C3 0.0354(12) 0.0380(14) 0.0263(12) -0.0088(10) 0.0005(10) 0.0073(10)
C4 0.0258(11) 0.0418(15) 0.0379(14) -0.0026(11) 0.0063(10) 0.0098(10)
C5 0.0193(10) 0.0438(15) 0.0395(14) 0.0001(11) 0.0013(10) -0.0005(9)
C6 0.0191(10) 0.0320(12) 0.0300(12) -0.0025(10) -0.0018(9) -0.0008(8)
C7 0.0209(9) 0.0215(10) 0.0209(10) -0.0034(8) -0.0046(8) 0.0008(8)
C8 0.0436(14) 0.0235(13) 0.0617(19) 0.0007(12) 0.0044(13) -0.0067(10)
C9 0.0568(16) 0.0364(15) 0.0289(13) 0.0056(11) -0.0036(12) 0.0193(12)
C10 0.0217(10) 0.0210(11) 0.0289(12) -0.0046(9) -0.0024(9) 0.0031(8)
C11 0.0237(10) 0.0270(12) 0.0440(14) -0.0055(10) -0.0094(10) 0.0051(9)
C12 0.0255(11) 0.0357(14) 0.0615(18) -0.0082(13) -0.0095(11) 0.0106(10)
C13 0.0316(13) 0.0422(16) 0.0598(19) -0.0135(14) 0.0068(12) 0.0126(11)
C14 0.0425(13) 0.0364(14) 0.0328(14) -0.0121(11) 0.0035(11) 0.0059(11)
C15 0.0308(11) 0.0306(13) 0.0295(13) -0.0059(10) -0.0015(10) 0.0069(9)
C16 0.0265(10) 0.0312(12) 0.0319(13) -0.0048(10) -0.0109(9) 0.0013(9)
C17 0.0395(12) 0.0248(12) 0.0363(14) -0.0062(10) -0.0087(11) 0.0004(9)
C18 0.0349(12) 0.0340(14) 0.0531(17) 0.0036(12) -0.0100(12) -0.0108(10)
C19 0.0284(12) 0.0535(17) 0.0408(15) 0.0028(12) -0.0046(11) 0.0150(11)
C20 0.0522(15) 0.0326(14) 0.0528(18) 0.0129(12) -0.0150(13) 0.0038(11)
C21 0.0332(12) 0.0487(16) 0.0348(14) 0.0045(12) -0.0134(11) 0.0056(11)
C22 0.0182(10) 0.0383(14) 0.0623(18) -0.0085(13) -0.0046(11) -0.0008(9)
C23 0.0379(13) 0.0363(14) 0.0334(14) 0.0014(11) 0.0046(11) -0.0026(10)
C24 0.0490(15) 0.0573(18) 0.0265(13) -0.0055(12) -0.0054(11) -0.0100(13)
C25 0.0316(12) 0.0627(18) 0.0322(14) -0.0144(13) -0.0068(10) -0.0088(11)

loop_
_atom_type_symbol
_atom_type_description
_atom_type_scat_dispersion_real
_atom_type_scat_dispersion_imag
_atom_type_scat_source
C C 0.0033 0.0016 'International Tables Vol C Tables 4.2.6.8 and 6.1.1.4'
H H 0.0000 0.0000 'International Tables Vol C Tables 4.2.6.8 and 6.1.1.4'
N N 0.0061 0.0033 'International Tables Vol C Tables 4.2.6.8 and 6.1.1.4'
Si Si 0.0817 0.0704 'International Tables Vol C Tables 4.2.6.8 and 6.1.1.4'
Zr Zr -2.9673 0.5597 'International Tables Vol C Tables 4.2.6.8 and 6.1.1.4'

loop_
_geom_angle_atom_site_label_1
_geom_angle_atom_site_label_2
_geom_angle_atom_site_label_3
_geom_angle
N6 Zr1 N5 104.14(8)
N6 Zr1 N4 112.09(7)
N5 Zr1 N4 96.16(7)
N6 Zr1 N1 100.11(8)
N5 Zr1 N1 145.19(7)
N4 Zr1 N1 97.45(7)
N6 Zr1 N2 102.40(7)
N5 Zr1 N2 91.69(7)
N4 Zr1 N2 141.36(7)
N1 Zr1 N2 58.63(6)
N4 Si1 C18 114.72(11)
N4 Si1 C17 113.36(10)
C18 Si1 C17 105.47(12)
N4 Si1 C16 110.71(10)
C18 Si1 C16 105.17(11)
C17 Si1 C16 106.75(11)
N4 Si2 C20 112.32(11)
N4 Si2 C21 112.75(10)
C20 Si2 C21 105.12(13)
N4 Si2 C19 112.28(11)
C20 Si2 C19 106.54(13)
C21 Si2 C19 107.34(12)
C7 N1 C1 121.28(17)
C7 N1 Zr1 94.90(13)
C1 N1 Zr1 143.30(13)
C7 N2 C10 119.37(18)
C7 N2 Zr1 92.26(12)
C10 N2 Zr1 133.36(14)
C7 N3 C9 122.2(2)
C7 N3 C8 121.1(2)
C9 N3 C8 115.6(2)
Si2 N4 Si1 120.94(11)
Si2 N4 Zr1 128.68(10)
Si1 N4 Zr1 109.83(8)
C22 N5 C23 110.49(19)
C22 N5 Zr1 136.60(17)
C23 N5 Zr1 112.65(14)
C24 N6 C25 108.86(19)
C24 N6 Zr1 128.24(15)
C25 N6 Zr1 122.56(15)
N1 C1 C2 111.22(17)
N1 C1 C6 111.28(17)
C2 C1 C6 109.45(17)
N1 C1 H1 108.3
C2 C1 H1 108.3
C6 C1 H1 108.3
C1 C2 C3 111.62(18)
C1 C2 H2A 109.3
C3 C2 H2A 109.3
C1 C2 H2B 109.3
C3 C2 H2B 109.3
H2A C2 H2B 108.0
C4 C3 C2 111.5(2)
C4 C3 H3A 109.3
C2 C3 H3A 109.3
C4 C3 H3B 109.3
C2 C3 H3B 109.3
H3A C3 H3B 108.0
C5 C4 C3 111.12(19)
C5 C4 H4A 109.4
C3 C4 H4A 109.4
C5 C4 H4B 109.4
C3 C4 H4B 109.4
H4A C4 H4B 108.0
C4 C5 C6 111.53(19)
C4 C5 H5A 109.3
C6 C5 H5A 109.3
C4 C5 H5B 109.3
C6 C5 H5B 109.3
H5A C5 H5B 108.0
C5 C6 C1 111.24(19)
C5 C6 H6A 109.4
C1 C6 H6A 109.4
C5 C6 H6B 109.4
C1 C6 H6B 109.4
H6A C6 H6B 108.0
N2 C7 N1 113.05(18)
N2 C7 N3 124.84(18)
N1 C7 N3 122.10(18)
N3 C8 H8A 109.5
N3 C8 H8B 109.5
H8A C8 H8B 109.5
N3 C8 H8C 109.5
H8A C8 H8C 109.5
H8B C8 H8C 109.5
N3 C9 H9A 109.5
N3 C9 H9B 109.5
H9A C9 H9B 109.5
N3 C9 H9C 109.5
H9A C9 H9C 109.5
H9B C9 H9C 109.5
N2 C10 C15 110.92(17)
N2 C10 C11 112.15(17)
C15 C10 C11 110.15(18)
N2 C10 H10 107.8
C15 C10 H10 107.8
C11 C10 H10 107.8
C12 C11 C10 110.76(19)
C12 C11 H11A 109.5
C10 C11 H11A 109.5
C12 C11 H11B 109.5
C10 C11 H11B 109.5
H11A C11 H11B 108.1
C13 C12 C11 111.5(2)
C13 C12 H12A 109.3
C11 C12 H12A 109.3
C13 C12 H12B 109.3
C11 C12 H12B 109.3
H12A C12 H12B 108.0
C12 C13 C14 111.0(2)
C12 C13 H13A 109.4
C14 C13 H13A 109.4
C12 C13 H13B 109.4
C14 C13 H13B 109.4
H13A C13 H13B 108.0
C13 C14 C15 111.5(2)
C13 C14 H14A 109.3
C15 C14 H14A 109.3
C13 C14 H14B 109.3
C15 C14 H14B 109.3
H14A C14 H14B 108.0
C14 C15 C10 111.0(2)
C14 C15 H15A 109.4
C10 C15 H15A 109.4
C14 C15 H15B 109.4
C10 C15 H15B 109.4
H15A C15 H15B 108.0
Si1 C16 H16A 109.5
Si1 C16 H16B 109.5
H16A C16 H16B 109.5
Si1 C16 H16C 109.5
H16A C16 H16C 109.5
H16B C16 H16C 109.5
Si1 C17 H17A 109.5
Si1 C17 H17B 109.5
H17A C17 H17B 109.5
Si1 C17 H17C 109.5
H17A C17 H17C 109.5
H17B C17 H17C 109.5
Si1 C18 H18A 109.5
Si1 C18 H18B 109.5
H18A C18 H18B 109.5
Si1 C18 H18C 109.5
H18A C18 H18C 109.5
H18B C18 H18C 109.5
Si2 C19 H19A 109.5
Si2 C19 H19B 109.5
H19A C19 H19B 109.5
Si2 C19 H19C 109.5
H19A C19 H19C 109.5
H19B C19 H19C 109.5
Si2 C20 H20A 109.5
Si2 C20 H20B 109.5
H20A C20 H20B 109.5
Si2 C20 H20C 109.5
H20A C20 H20C 109.5
H20B C20 H20C 109.5
Si2 C21 H21A 109.5
Si2 C21 H21B 109.5
H21A C21 H21B 109.5
Si2 C21 H21C 109.5
H21A C21 H21C 109.5
H21B C21 H21C 109.5
N5 C22 H22A 109.5
N5 C22 H22B 109.5
H22A C22 H22B 109.5
N5 C22 H22C 109.5
H22A C22 H22C 109.5
H22B C22 H22C 109.5
N5 C23 H23A 109.5
N5 C23 H23B 109.5
H23A C23 H23B 109.5
N5 C23 H23C 109.5
H23A C23 H23C 109.5
H23B C23 H23C 109.5
N6 C24 H24A 109.5
N6 C24 H24B 109.5
H24A C24 H24B 109.5
N6 C24 H24C 109.5
H24A C24 H24C 109.5
H24B C24 H24C 109.5
N6 C25 H25A 109.5
N6 C25 H25B 109.5
H25A C25 H25B 109.5
N6 C25 H25C 109.5
H25A C25 H25C 109.5
H25B C25 H25C 109.5

loop_
_geom_bond_atom_site_label_1
_geom_bond_atom_site_label_2
_geom_bond_distance
Zr1 N6 2.0456(19)
Zr1 N5 2.0664(19)
Zr1 N4 2.143(2)
Zr1 N1 2.2530(19)
Zr1 N2 2.3176(19)
Si1 N4 1.7402(18)
Si1 C18 1.880(3)
Si1 C17 1.876(2)
Si1 C16 1.895(2)
Si2 N4 1.7334(18)
Si2 C20 1.877(3)
Si2 C21 1.878(3)
Si2 C19 1.882(3)
N1 C7 1.346(3)
N1 C1 1.478(3)
N2 C7 1.338(3)
N2 C10 1.479(3)
N3 C7 1.384(3)
N3 C9 1.455(3)
N3 C8 1.457(3)
N5 C22 1.453(3)
N5 C23 1.461(3)
N6 C24 1.451(3)
N6 C25 1.461(3)
C1 C2 1.521(3)
C1 C6 1.537(3)
C1 H1 0.9800
C2 C3 1.540(3)
C2 H2A 0.9700
C2 H2B 0.9700
C3 C4 1.527(3)
C3 H3A 0.9700
C3 H3B 0.9700
C4 C5 1.522(4)
C4 H4A 0.9700
C4 H4B 0.9700
C5 C6 1.534(3)
C5 H5A 0.9700
C5 H5B 0.9700
C6 H6A 0.9700
C6 H6B 0.9700
C8 H8A 0.9600
C8 H8B 0.9600
C8 H8C 0.9600
C9 H9A 0.9600
C9 H9B 0.9600
C9 H9C 0.9600
C10 C15 1.533(3)
C10 C11 1.542(3)
C10 H10 0.9800
C11 C12 1.528(3)
C11 H11A 0.9700
C11 H11B 0.9700
C12 C13 1.521(4)
C12 H12A 0.9700
C12 H12B 0.9700
C13 C14 1.528(4)
C13 H13A 0.9700
C13 H13B 0.9700
C14 C15 1.532(3)
C14 H14A 0.9700
C14 H14B 0.9700
C15 H15A 0.9700
C15 H15B 0.9700
C16 H16A 0.9600
C16 H16B 0.9600
C16 H16C 0.9600
C17 H17A 0.9600
C17 H17B 0.9600
C17 H17C 0.9600
C18 H18A 0.9600
C18 H18B 0.9600
C18 H18C 0.9600
C19 H19A 0.9600
C19 H19B 0.9600
C19 H19C 0.9600
C20 H20A 0.9600
C20 H20B 0.9600
C20 H20C 0.9600
C21 H21A 0.9600
C21 H21B 0.9600
C21 H21C 0.9600
C22 H22A 0.9600
C22 H22B 0.9600
C22 H22C 0.9600
C23 H23A 0.9600
C23 H23B 0.9600
C23 H23C 0.9600
C24 H24A 0.9600
C24 H24B 0.9600
C24 H24C 0.9600
C25 H25A 0.9600
C25 H25B 0.9600
C25 H25C 0.9600

loop_
_geom_torsion_atom_site_label_1
_geom_torsion_atom_site_label_2
_geom_torsion_atom_site_label_3
_geom_torsion_atom_site_label_4
_geom_torsion
N6 Zr1 N1 C7 -91.99(13)
N5 Zr1 N1 C7 41.72(18)
N4 Zr1 N1 C7 153.90(12)
N2 Zr1 N1 C7 6.45(11)
N6 Zr1 N1 C1 97.3(2)
N5 Zr1 N1 C1 -129.0(2)
N4 Zr1 N1 C1 -16.8(2)
N2 Zr1 N1 C1 -164.3(2)
N6 Zr1 N2 C7 87.91(13)
N5 Zr1 N2 C7 -167.22(13)
N4 Zr1 N2 C7 -65.17(16)
N1 Zr1 N2 C7 -6.47(11)
N6 Zr1 N2 C10 -47.51(18)
N5 Zr1 N2 C10 57.36(18)
N4 Zr1 N2 C10 159.41(16)
N1 Zr1 N2 C10 -141.90(19)
C20 Si2 N4 Si1 -37.40(16)
C21 Si2 N4 Si1 -155.94(12)
C19 Si2 N4 Si1 82.66(15)
C20 Si2 N4 Zr1 133.21(14)
C21 Si2 N4 Zr1 14.66(16)
C19 Si2 N4 Zr1 -106.74(15)
C18 Si1 N4 Si2 71.79(15)
C17 Si1 N4 Si2 -49.46(15)
C16 Si1 N4 Si2 -169.38(11)
C18 Si1 N4 Zr1 -100.42(12)
C17 Si1 N4 Zr1 138.33(10)
C16 Si1 N4 Zr1 18.40(12)
N6 Zr1 N4 Si2 -1.76(14)
N5 Zr1 N4 Si2 -109.76(13)
N1 Zr1 N4 Si2 102.36(12)
N2 Zr1 N4 Si2 149.73(10)
N6 Zr1 N4 Si1 169.68(8)
N5 Zr1 N4 Si1 61.68(10)
N1 Zr1 N4 Si1 -86.20(10)
N2 Zr1 N4 Si1 -38.83(14)
N6 Zr1 N5 C22 130.0(2)
N4 Zr1 N5 C22 -115.4(2)
N1 Zr1 N5 C22 -2.8(3)
N2 Zr1 N5 C22 26.7(2)
N6 Zr1 N5 C23 -56.76(17)
N4 Zr1 N5 C23 57.90(16)
N1 Zr1 N5 C23 170.46(14)
N2 Zr1 N5 C23 -159.99(16)
N5 Zr1 N6 C24 3.4(2)
N4 Zr1 N6 C24 -99.4(2)
N1 Zr1 N6 C24 158.2(2)
N2 Zr1 N6 C24 98.3(2)
N5 Zr1 N6 C25 -169.04(18)
N4 Zr1 N6 C25 88.15(19)
N1 Zr1 N6 C25 -14.23(19)
N2 Zr1 N6 C25 -74.08(19)
C7 N1 C1 C2 -117.4(2)
Zr1 N1 C1 C2 51.8(3)
C7 N1 C1 C6 120.3(2)
Zr1 N1 C1 C6 -70.6(3)
N1 C1 C2 C3 179.77(17)
C6 C1 C2 C3 -56.9(2)
C1 C2 C3 C4 55.9(3)
C2 C3 C4 C5 -53.8(3)
C3 C4 C5 C6 54.4(3)
C4 C5 C6 C1 -56.6(3)
N1 C1 C6 C5 -179.45(18)
C2 C1 C6 C5 57.2(2)
C10 N2 C7 N1 154.24(18)
Zr1 N2 C7 N1 10.08(17)
C10 N2 C7 N3 -25.3(3)
Zr1 N2 C7 N3 -169.41(19)
C1 N1 C7 N2 163.13(17)
Zr1 N1 C7 N2 -10.40(18)
C1 N1 C7 N3 -17.4(3)
Zr1 N1 C7 N3 169.10(18)
C9 N3 C7 N2 -40.1(3)
C8 N3 C7 N2 127.6(2)
C9 N3 C7 N1 140.4(2)
C8 N3 C7 N1 -51.9(3)
C7 N2 C10 C15 -117.4(2)
Zr1 N2 C10 C15 9.0(3)
C7 N2 C10 C11 118.9(2)
Zr1 N2 C10 C11 -114.66(19)
N2 C10 C11 C12 -179.3(2)
C15 C10 C11 C12 56.7(3)
C10 C11 C12 C13 -56.7(3)
C11 C12 C13 C14 55.6(3)
C12 C13 C14 C15 -55.1(3)
C13 C14 C15 C10 55.9(3)
N2 C10 C15 C14 178.94(18)
C11 C10 C15 C14 -56.3(3)
